data_4311362
loop_
_publ_author_name
'Hongwei Hou'
'Linke Li'
'Yu Zhu'
'Yaoting Fan'
'Yuqin Qiao'

_publ_section_title
;
 Novel One-Dimensional Polymers Generated from p-Ferrocenylbenzoate:
 Syntheses, Structures, and Magnetic Properties
;
_journal_name_full 'Inorganic Chemistry'
_journal_page_first 4767
_journal_page_last 4774
_journal_paper_doi 10.1021/ic049728x
_journal_volume 43
_journal_year 2004
_chemical_formula_sum 'C48 H44 Cd Fe2 N2 O5'
_chemical_formula_weight 952.95
_space_group_IT_number 2
_symmetry_cell_setting triclinic
_symmetry_space_group_name_Hall '-P 1'
_symmetry_space_group_name_H-M 'P -1'
_atom_sites_solution_hydrogens geom
_atom_sites_solution_primary direct
_atom_sites_solution_secondary difmap
_audit_creation_method SHELXL-97
_cell_angle_alpha 93.79(3)
_cell_angle_beta 96.53(3)
_cell_angle_gamma 106.03(3)
_cell_formula_units_Z 2
_cell_length_a 9.0012(18)
_cell_length_b 12.354(3)
_cell_length_c 19.981(4)
_cell_measurement_reflns_used 267
_cell_measurement_temperature 291(2)
_cell_measurement_theta_max 25.2
_cell_measurement_theta_min 2
_cell_volume 2110.6(9)
_computing_cell_refinement raxis
_computing_data_collection raxis
_computing_data_reduction raxis
_computing_molecular_graphics texsan
_computing_publication_material texsan
_computing_structure_refinement 'SHELXL-97 (Sheldrick, 1997)'
_computing_structure_solution 'SHELXS-97 (Sheldrick, 1990)'
_diffrn_ambient_temperature 291(2)
_diffrn_measured_fraction_theta_full 0.887
_diffrn_measured_fraction_theta_max 0.887
_diffrn_measurement_device_type R-AXIS-IV
_diffrn_measurement_method 'Osillation  frames'
_diffrn_radiation_monochromator graphite
_diffrn_radiation_source 'fine-focus sealed tube'
_diffrn_radiation_type MoK\a
_diffrn_radiation_wavelength 0.71073
_diffrn_reflns_av_R_equivalents 0.0000
_diffrn_reflns_av_sigmaI/netI 0.0714
_diffrn_reflns_limit_h_max 11
_diffrn_reflns_limit_h_min -11
_diffrn_reflns_limit_k_max 15
_diffrn_reflns_limit_k_min 0
_diffrn_reflns_limit_l_max 25
_diffrn_reflns_limit_l_min -25
_diffrn_reflns_number 6908
_diffrn_reflns_theta_full 27.66
_diffrn_reflns_theta_max 27.66
_diffrn_reflns_theta_min 1.03
_exptl_absorpt_coefficient_mu 1.226
_exptl_absorpt_correction_T_max 0.8095
_exptl_absorpt_correction_T_min 0.7915
_exptl_crystal_colour red
_exptl_crystal_density_diffrn 1.499
_exptl_crystal_density_method 'not measured'
_exptl_crystal_description prismatic
_exptl_crystal_F_000 972
_exptl_crystal_size_max 0.20
_exptl_crystal_size_mid 0.18
_exptl_crystal_size_min 0.18
_refine_diff_density_max 0.673
_refine_diff_density_min -0.825
_refine_diff_density_rms 0.085
_refine_ls_extinction_coef 0.0026(4)
_refine_ls_extinction_expression Fc^*^=kFc[1+0.001xFc^2^\l^3^/sin(2\q)]^-1/4^
_refine_ls_extinction_method SHELXL
_refine_ls_goodness_of_fit_ref 0.982
_refine_ls_hydrogen_treatment mixed
_refine_ls_matrix_type full
_refine_ls_number_parameters 527
_refine_ls_number_reflns 6908
_refine_ls_number_restraints 1
_refine_ls_restrained_S_all 0.982
_refine_ls_R_factor_all 0.0776
_refine_ls_R_factor_gt 0.0489
_refine_ls_shift/su_max 0.001
_refine_ls_shift/su_mean 0.000
_refine_ls_structure_factor_coef Fsqd
_refine_ls_weighting_details 'calc w=1/[\s^2^(Fo^2^)+(0.0716P)^2^+0.0000P] where P=(Fo^2^+2Fc^2^)/3'
_refine_ls_weighting_scheme calc
_refine_ls_wR_factor_gt 0.1196
_refine_ls_wR_factor_ref 0.1289
_reflns_number_gt 4831
_reflns_number_total 6908
_reflns_threshold_expression >2sigma(I)
_cod_data_source_file ic049728xsi20040303_023809_3.cif
_cod_data_source_block p-1
_cod_depositor_comments
;
The following automatic conversions were performed:

data name '_atom_site_symetry_multiplicity' was replaced with
'_atom_site_symmetry_multiplicity' as specified in the replacement
file 'data/replacement-values/replacement_tags.lst'.

Automatic conversion script
Id: cif_correct_tags 9268 2022-04-12 08:56:07Z antanas 
;
_cod_original_cell_volume 2110.6(7)
_cod_database_code 4311362

loop_
_symmetry_equiv_pos_as_xyz
'x, y, z'
'-x, -y, -z'

loop_
_atom_site_label
_atom_site_type_symbol
_atom_site_fract_x
_atom_site_fract_y
_atom_site_fract_z
_atom_site_U_iso_or_equiv
_atom_site_adp_type
_atom_site_occupancy
_atom_site_symmetry_multiplicity
_atom_site_calc_flag
_atom_site_refinement_flags
_atom_site_disorder_assembly
_atom_site_disorder_group
Cd1 Cd 0.41936(5) 0.87672(3) 0.40484(2) 0.04861(15) Uani 1 1 d . . .
Fe1 Fe 1.14835(9) 0.83994(7) 0.07179(4) 0.0573(2) Uani 1 1 d . . .
Fe2 Fe 0.51491(10) 1.40405(6) 0.12710(4) 0.0536(2) Uani 1 1 d . . .
N1 N 0.2323(6) 0.7000(4) 0.3585(2) 0.0571(12) Uani 1 1 d . . .
N2 N 0.2225(5) -0.0426(4) 0.3874(3) 0.0536(12) Uani 1 1 d . . .
O1 O 0.6260(5) 0.8193(4) 0.3695(2) 0.0691(12) Uani 1 1 d . . .
O2 O 0.4923(5) 0.8882(3) 0.2918(2) 0.0611(10) Uani 1 1 d . . .
O3 O 0.5849(5) 1.0570(3) 0.4371(2) 0.0625(11) Uani 1 1 d . . .
O4 O 0.5749(6) 1.2057(4) 0.5017(2) 0.0790(14) Uani 1 1 d . . .
O5 O 0.7827(14) 0.6984(11) 0.4426(5) 0.224(6) Uani 1 1 d D . .
H5 H 0.880(4) 0.694(13) 0.456(6) 0.336 Uiso 1 1 calc RD . .
C1 C 1.2074(9) 0.9974(6) 0.1229(5) 0.095(3) Uani 1 1 d . . .
H1A H 1.1505 1.0227 0.1568 0.114 Uiso 1 1 calc R . .
C2 C 1.1806(10) 1.0041(7) 0.0525(6) 0.115(4) Uani 1 1 d . . .
H2B H 1.1035 1.0358 0.0288 0.138 Uiso 1 1 calc R . .
C3 C 1.2884(11) 0.9571(8) 0.0228(5) 0.112(3) Uani 1 1 d . . .
H3A H 1.2979 0.9502 -0.0255 0.134 Uiso 1 1 calc R . .
C4 C 1.3788(8) 0.9235(7) 0.0742(4) 0.088(2) Uani 1 1 d . . .
H4A H 1.4624 0.8885 0.0682 0.106 Uiso 1 1 calc R . .
C5 C 1.3295(8) 0.9489(6) 0.1359(4) 0.083(2) Uani 1 1 d . . .
H5A H 1.3721 0.9339 0.1806 0.099 Uiso 1 1 calc R . .
C6 C 0.9262(7) 0.7487(5) 0.0353(3) 0.0602(15) Uani 1 1 d . . .
H6A H 0.8453 0.7783 0.0128 0.072 Uiso 1 1 calc R . .
C7 C 1.0342(8) 0.7072(6) 0.0031(4) 0.076(2) Uani 1 1 d . . .
H7A H 1.0409 0.7026 -0.0455 0.091 Uiso 1 1 calc R . .
C8 C 1.1279(9) 0.6728(6) 0.0522(4) 0.079(2) Uani 1 1 d . . .
H8A H 1.2130 0.6405 0.0442 0.095 Uiso 1 1 calc R . .
C9 C 1.0827(8) 0.6944(6) 0.1157(4) 0.074(2) Uani 1 1 d . . .
H9A H 1.1301 0.6792 0.1594 0.089 Uiso 1 1 calc R . .
C10 C 0.9554(6) 0.7402(4) 0.1054(3) 0.0526(14) Uani 1 1 d . . .
C11 C 0.6866(7) 0.8631(5) 0.1962(3) 0.0658(17) Uani 1 1 d . . .
H11A H 0.6214 0.9087 0.1873 0.079 Uiso 1 1 calc R . .
C12 C 0.7705(7) 0.8358(5) 0.1465(3) 0.0668(17) Uani 1 1 d . . .
H12A H 0.7577 0.8612 0.1040 0.080 Uiso 1 1 calc R . .
C13 C 0.8720(6) 0.7720(4) 0.1591(3) 0.0486(13) Uani 1 1 d . . .
C14 C 0.8854(6) 0.7349(5) 0.2228(3) 0.0541(14) Uani 1 1 d . . .
H14A H 0.9533 0.6916 0.2326 0.065 Uiso 1 1 calc R . .
C15 C 0.8011(7) 0.7601(4) 0.2721(3) 0.0526(14) Uani 1 1 d . . .
H15A H 0.8131 0.7343 0.3145 0.063 Uiso 1 1 calc R . .
C16 C 0.7000(6) 0.8228(4) 0.2586(3) 0.0508(14) Uani 1 1 d . . .
C17 C 0.5999(7) 0.8466(5) 0.3099(3) 0.0551(14) Uani 1 1 d . . .
C18 C 0.6735(10) 1.4532(6) 0.0626(4) 0.089(2) Uani 1 1 d . . .
H18A H 0.7041 1.5287 0.0470 0.106 Uiso 1 1 calc R . .
C19 C 0.7445(8) 1.4218(6) 0.1208(4) 0.0771(19) Uani 1 1 d . . .
H19A H 0.8338 1.4696 0.1521 0.093 Uiso 1 1 calc R . .
C20 C 0.6644(9) 1.3085(6) 0.1260(4) 0.077(2) Uani 1 1 d . . .
H20A H 0.6881 1.2631 0.1620 0.092 Uiso 1 1 calc R . .
C21 C 0.5447(9) 1.2710(6) 0.0711(4) 0.083(2) Uani 1 1 d . . .
H21A H 0.4707 1.1951 0.0621 0.099 Uiso 1 1 calc R . .
C22 C 0.5489(10) 1.3629(7) 0.0308(3) 0.084(2) Uani 1 1 d . . .
H22A H 0.4802 1.3623 -0.0111 0.101 Uiso 1 1 calc R . .
C23 C 0.5031(7) 1.5067(4) 0.2098(3) 0.0539(14) Uani 1 1 d . . .
H23A H 0.5924 1.5569 0.2400 0.065 Uiso 1 1 calc R . .
C24 C 0.4290(8) 1.5352(5) 0.1511(3) 0.0632(17) Uani 1 1 d . . .
H24A H 0.4578 1.6093 0.1334 0.076 Uiso 1 1 calc R . .
C25 C 0.3064(8) 1.4407(5) 0.1213(3) 0.0625(16) Uani 1 1 d . . .
H25A H 0.2348 1.4374 0.0799 0.075 Uiso 1 1 calc R . .
C26 C 0.3071(7) 1.3501(5) 0.1622(3) 0.0526(14) Uani 1 1 d . . .
H26A H 0.2354 1.2733 0.1537 0.063 Uiso 1 1 calc R . .
C27 C 0.4283(7) 1.3909(4) 0.2175(3) 0.0489(13) Uani 1 1 d . . .
C28 C 0.4988(6) 1.1592(4) 0.3193(3) 0.0518(14) Uani 1 1 d . . .
H28A H 0.4977 1.0838 0.3119 0.062 Uiso 1 1 calc R . .
C29 C 0.4623(7) 1.2159(4) 0.2654(3) 0.0515(14) Uani 1 1 d . . .
H29A H 0.4330 1.1772 0.2223 0.062 Uiso 1 1 calc R . .
C30 C 0.4686(6) 1.3285(4) 0.2743(3) 0.0476(13) Uani 1 1 d . . .
C31 C 0.5120(7) 1.3843(5) 0.3394(3) 0.0616(16) Uani 1 1 d . . .
H31A H 0.5197 1.4610 0.3464 0.074 Uiso 1 1 calc R . .
C32 C 0.5437(8) 1.3266(5) 0.3938(3) 0.0645(17) Uani 1 1 d . . .
H32A H 0.5699 1.3646 0.4371 0.077 Uiso 1 1 calc R . .
C33 C 0.5373(6) 1.2143(4) 0.3849(3) 0.0473(13) Uani 1 1 d . . .
C34 C 0.5661(7) 1.1524(5) 0.4451(3) 0.0526(14) Uani 1 1 d . . .
C35 C 0.1076(8) 0.6604(6) 0.3887(4) 0.0747(19) Uani 1 1 d . . .
H35A H 0.0872 0.7081 0.4222 0.090 Uiso 1 1 calc R . .
C36 C 0.0067(8) 0.5535(6) 0.3738(4) 0.079(2) Uani 1 1 d . . .
H36A H -0.0779 0.5307 0.3976 0.095 Uiso 1 1 calc R . .
C37 C 0.0294(7) 0.4809(5) 0.3247(4) 0.0671(18) Uani 1 1 d . . .
C38 C 0.1581(8) 0.5232(5) 0.2915(4) 0.0729(19) Uani 1 1 d . . .
H38A H 0.1798 0.4779 0.2571 0.087 Uiso 1 1 calc R . .
C39 C 0.2516(8) 0.6299(5) 0.3091(3) 0.0679(17) Uani 1 1 d . . .
H39A H 0.3349 0.6558 0.2851 0.082 Uiso 1 1 calc R . .
C40 C -0.0708(8) 0.3592(5) 0.3092(4) 0.086(2) Uani 1 1 d . . .
H40A H -0.1688 0.3504 0.3271 0.103 Uiso 1 1 calc R . .
H40B H -0.0939 0.3399 0.2605 0.103 Uiso 1 1 calc R . .
C41 C 0.0126(9) 0.2811(5) 0.3402(4) 0.091(2) Uani 1 1 d . . .
H41A H 0.0472 0.3075 0.3877 0.110 Uiso 1 1 calc R . .
H41B H 0.1047 0.2849 0.3185 0.110 Uiso 1 1 calc R . .
C42 C -0.0874(8) 0.1571(5) 0.3342(5) 0.090(2) Uani 1 1 d . . .
H42A H -0.1669 0.1492 0.3640 0.108 Uiso 1 1 calc R . .
H42B H -0.1390 0.1337 0.2881 0.108 Uiso 1 1 calc R . .
C43 C 0.1617(7) -0.0399(5) 0.3236(3) 0.0636(16) Uani 1 1 d . . .
H43A H 0.1899 -0.0824 0.2897 0.076 Uiso 1 1 calc R . .
C44 C 0.0615(7) 0.0206(5) 0.3049(4) 0.0681(18) Uani 1 1 d . . .
H44A H 0.0239 0.0197 0.2594 0.082 Uiso 1 1 calc R . .
C45 C 0.0167(7) 0.0829(5) 0.3537(4) 0.0629(17) Uani 1 1 d . . .
C46 C 0.0776(8) 0.0803(5) 0.4202(4) 0.077(2) Uani 1 1 d . . .
H46A H 0.0495 0.1214 0.4548 0.092 Uiso 1 1 calc R . .
C47 C 0.1787(7) 0.0180(5) 0.4355(3) 0.0677(17) Uani 1 1 d . . .
H47A H 0.2180 0.0177 0.4806 0.081 Uiso 1 1 calc R . .
C48 C 0.691(2) 0.6425(11) 0.4782(7) 0.215(8) Uani 1 1 d . . .
H48A H 0.7242 0.5782 0.4905 0.322 Uiso 1 1 calc R . .
H48B H 0.5879 0.6171 0.4532 0.322 Uiso 1 1 calc R . .
H48C H 0.6899 0.6890 0.5185 0.322 Uiso 1 1 calc R . .

loop_
_atom_site_aniso_label
_atom_site_aniso_U_11
_atom_site_aniso_U_22
_atom_site_aniso_U_33
_atom_site_aniso_U_23
_atom_site_aniso_U_13
_atom_site_aniso_U_12
Cd1 0.0544(3) 0.0545(2) 0.0432(3) 0.01161(17) 0.01224(18) 0.0222(2)
Fe1 0.0454(5) 0.0699(5) 0.0553(6) 0.0162(4) 0.0120(4) 0.0100(4)
Fe2 0.0649(6) 0.0517(5) 0.0448(5) 0.0115(4) 0.0183(4) 0.0117(4)
N1 0.058(3) 0.059(3) 0.058(3) 0.009(2) 0.018(3) 0.018(2)
N2 0.052(3) 0.048(3) 0.066(4) 0.010(2) 0.013(3) 0.020(2)
O1 0.071(3) 0.091(3) 0.057(3) 0.015(2) 0.025(2) 0.035(3)
O2 0.054(3) 0.074(3) 0.063(3) 0.008(2) 0.018(2) 0.025(2)
O3 0.059(3) 0.059(2) 0.068(3) 0.022(2) 0.004(2) 0.012(2)
O4 0.127(4) 0.078(3) 0.038(3) 0.016(2) 0.011(3) 0.035(3)
O5 0.294(13) 0.368(15) 0.138(8) 0.091(9) 0.109(8) 0.259(13)
C1 0.060(5) 0.070(5) 0.143(9) -0.001(5) 0.008(5) 0.004(4)
C2 0.073(6) 0.067(5) 0.174(11) 0.037(6) -0.041(7) -0.014(4)
C3 0.096(7) 0.114(7) 0.087(6) 0.049(6) -0.005(6) -0.035(6)
C4 0.048(4) 0.120(6) 0.085(6) 0.009(5) 0.022(4) -0.001(4)
C5 0.054(4) 0.115(6) 0.067(5) -0.002(4) 0.000(4) 0.010(4)
C6 0.053(4) 0.063(4) 0.056(4) 0.004(3) 0.008(3) 0.003(3)
C7 0.075(5) 0.081(5) 0.064(5) -0.004(4) 0.034(4) 0.004(4)
C8 0.091(5) 0.076(4) 0.089(6) 0.020(4) 0.049(5) 0.037(4)
C9 0.079(5) 0.088(5) 0.075(5) 0.036(4) 0.039(4) 0.038(4)
C10 0.047(3) 0.051(3) 0.059(4) 0.013(3) 0.016(3) 0.009(3)
C11 0.054(4) 0.086(4) 0.067(4) 0.021(4) 0.023(3) 0.027(3)
C12 0.064(4) 0.084(4) 0.063(4) 0.029(3) 0.023(3) 0.030(4)
C13 0.042(3) 0.047(3) 0.059(4) 0.009(3) 0.014(3) 0.012(3)
C14 0.050(4) 0.057(3) 0.057(4) 0.011(3) 0.012(3) 0.016(3)
C15 0.058(4) 0.051(3) 0.052(4) 0.013(3) 0.019(3) 0.015(3)
C16 0.039(3) 0.055(3) 0.059(4) 0.009(3) 0.014(3) 0.012(3)
C17 0.047(4) 0.054(3) 0.060(4) -0.003(3) 0.016(3) 0.005(3)
C18 0.103(6) 0.070(5) 0.100(6) 0.028(5) 0.060(5) 0.015(5)
C19 0.072(5) 0.077(5) 0.079(5) 0.003(4) 0.022(4) 0.013(4)
C20 0.088(5) 0.078(5) 0.078(5) 0.019(4) 0.028(4) 0.037(4)
C21 0.096(6) 0.064(4) 0.088(6) -0.009(4) 0.046(5) 0.012(4)
C22 0.108(6) 0.106(6) 0.044(4) 0.003(4) 0.030(4) 0.032(5)
C23 0.069(4) 0.045(3) 0.046(4) 0.009(3) 0.012(3) 0.009(3)
C24 0.091(5) 0.051(3) 0.056(4) 0.022(3) 0.024(3) 0.023(4)
C25 0.073(4) 0.076(4) 0.044(4) 0.012(3) 0.011(3) 0.028(4)
C26 0.060(4) 0.054(3) 0.043(3) 0.010(3) 0.011(3) 0.012(3)
C27 0.061(4) 0.050(3) 0.040(3) 0.011(2) 0.015(3) 0.019(3)
C28 0.055(4) 0.046(3) 0.051(4) 0.008(3) 0.012(3) 0.007(3)
C29 0.063(4) 0.047(3) 0.038(3) 0.006(2) 0.008(3) 0.004(3)
C30 0.054(3) 0.049(3) 0.040(3) 0.010(2) 0.014(3) 0.010(3)
C31 0.087(5) 0.056(3) 0.048(4) 0.009(3) 0.015(3) 0.028(3)
C32 0.084(5) 0.068(4) 0.037(3) 0.007(3) 0.005(3) 0.015(3)
C33 0.049(3) 0.048(3) 0.045(3) 0.014(3) 0.008(3) 0.012(3)
C34 0.050(3) 0.055(3) 0.049(4) 0.011(3) 0.005(3) 0.009(3)
C35 0.078(5) 0.076(5) 0.076(5) 0.002(4) 0.030(4) 0.024(4)
C36 0.074(5) 0.073(5) 0.096(6) 0.017(4) 0.035(4) 0.016(4)
C37 0.062(4) 0.052(3) 0.089(5) 0.016(3) 0.006(4) 0.019(3)
C38 0.070(5) 0.060(4) 0.086(5) -0.013(3) 0.025(4) 0.014(4)
C39 0.072(4) 0.066(4) 0.064(5) 0.009(3) 0.022(3) 0.013(4)
C40 0.062(4) 0.063(4) 0.133(7) 0.026(4) 0.008(4) 0.017(4)
C41 0.084(5) 0.057(4) 0.140(7) 0.015(4) -0.001(5) 0.036(4)
C42 0.064(5) 0.068(4) 0.138(7) 0.015(4) 0.010(4) 0.016(4)
C43 0.053(4) 0.066(4) 0.069(5) -0.002(3) 0.002(3) 0.016(3)
C44 0.052(4) 0.064(4) 0.090(5) 0.012(4) 0.001(3) 0.020(3)
C45 0.040(3) 0.054(4) 0.096(6) 0.018(3) 0.013(3) 0.011(3)
C46 0.079(5) 0.069(4) 0.100(6) 0.015(4) 0.039(4) 0.039(4)
C47 0.070(4) 0.072(4) 0.071(5) 0.020(3) 0.024(4) 0.028(4)
C48 0.35(2) 0.139(10) 0.197(16) -0.001(10) 0.146(16) 0.091(13)

loop_
_atom_type_symbol
_atom_type_description
_atom_type_scat_dispersion_real
_atom_type_scat_dispersion_imag
_atom_type_scat_source
C C 0.0033 0.0016 'International Tables Vol C Tables 4.2.6.8 and 6.1.1.4'
H H 0.0000 0.0000 'International Tables Vol C Tables 4.2.6.8 and 6.1.1.4'
N N 0.0061 0.0033 'International Tables Vol C Tables 4.2.6.8 and 6.1.1.4'
O O 0.0106 0.0060 'International Tables Vol C Tables 4.2.6.8 and 6.1.1.4'
Cd Cd -0.8075 1.2024 'International Tables Vol C Tables 4.2.6.8 and 6.1.1.4'
Fe Fe 0.3463 0.8444 'International Tables Vol C Tables 4.2.6.8 and 6.1.1.4'

loop_
_geom_angle_atom_site_label_1
_geom_angle_atom_site_label_2
_geom_angle_atom_site_label_3
_geom_angle
_geom_angle_site_symmetry_1
_geom_angle_site_symmetry_3
_geom_angle_publ_flag
O4 Cd1 N2 114.25(18) 2_676 1_565 ?
O4 Cd1 O3 103.16(16) 2_676 . ?
N2 Cd1 O3 87.45(15) 1_565 . ?
O4 Cd1 O1 93.59(17) 2_676 . ?
N2 Cd1 O1 151.89(16) 1_565 . ?
O3 Cd1 O1 89.98(16) . . ?
O4 Cd1 N1 84.15(18) 2_676 . ?
N2 Cd1 N1 87.06(16) 1_565 . ?
O3 Cd1 N1 172.21(14) . . ?
O1 Cd1 N1 92.26(16) . . ?
O4 Cd1 O2 146.86(16) 2_676 . ?
N2 Cd1 O2 96.53(16) 1_565 . ?
O3 Cd1 O2 89.61(15) . . ?
O1 Cd1 O2 55.45(13) . . ?
N1 Cd1 O2 85.53(15) . . ?
O4 Cd1 C17 120.84(19) 2_676 . ?
N2 Cd1 C17 123.92(19) 1_565 . ?
O3 Cd1 C17 89.80(16) . . ?
O1 Cd1 C17 28.03(15) . . ?
N1 Cd1 C17 88.68(16) . . ?
O2 Cd1 C17 27.42(15) . . ?
C7 Fe1 C9 68.2(3) . . ?
C7 Fe1 C3 107.6(3) . . ?
C9 Fe1 C3 155.8(4) . . ?
C7 Fe1 C6 40.8(2) . . ?
C9 Fe1 C6 68.2(3) . . ?
C3 Fe1 C6 125.2(3) . . ?
C7 Fe1 C8 40.0(3) . . ?
C9 Fe1 C8 40.6(3) . . ?
C3 Fe1 C8 120.8(4) . . ?
C6 Fe1 C8 67.9(3) . . ?
C7 Fe1 C2 123.1(4) . . ?
C9 Fe1 C2 161.1(4) . . ?
C3 Fe1 C2 41.0(4) . . ?
C6 Fe1 C2 109.4(3) . . ?
C8 Fe1 C2 157.5(4) . . ?
C7 Fe1 C1 159.5(3) . . ?
C9 Fe1 C1 124.1(4) . . ?
C3 Fe1 C1 68.1(4) . . ?
C6 Fe1 C1 124.1(3) . . ?
C8 Fe1 C1 159.7(4) . . ?
C2 Fe1 C1 40.5(3) . . ?
C7 Fe1 C4 122.8(3) . . ?
C9 Fe1 C4 120.6(3) . . ?
C3 Fe1 C4 40.1(3) . . ?
C6 Fe1 C4 160.3(3) . . ?
C8 Fe1 C4 106.4(3) . . ?
C2 Fe1 C4 68.2(3) . . ?
C1 Fe1 C4 67.7(3) . . ?
C7 Fe1 C10 68.5(2) . . ?
C9 Fe1 C10 40.6(2) . . ?
C3 Fe1 C10 162.1(4) . . ?
C6 Fe1 C10 40.6(2) . . ?
C8 Fe1 C10 68.1(2) . . ?
C2 Fe1 C10 125.3(4) . . ?
C1 Fe1 C10 109.1(3) . . ?
C4 Fe1 C10 156.8(3) . . ?
C7 Fe1 C5 158.7(3) . . ?
C9 Fe1 C5 107.3(3) . . ?
C3 Fe1 C5 67.4(3) . . ?
C6 Fe1 C5 158.8(3) . . ?
C8 Fe1 C5 123.2(3) . . ?
C2 Fe1 C5 67.7(3) . . ?
C1 Fe1 C5 40.0(3) . . ?
C4 Fe1 C5 40.1(3) . . ?
C10 Fe1 C5 122.6(3) . . ?
C20 Fe2 C21 40.6(3) . . ?
C20 Fe2 C18 67.4(3) . . ?
C21 Fe2 C18 67.7(3) . . ?
C20 Fe2 C26 121.9(2) . . ?
C21 Fe2 C26 107.3(3) . . ?
C18 Fe2 C26 160.6(3) . . ?
C20 Fe2 C24 159.8(3) . . ?
C21 Fe2 C24 158.3(3) . . ?
C18 Fe2 C24 108.7(3) . . ?
C26 Fe2 C24 68.5(2) . . ?
C20 Fe2 C22 68.8(3) . . ?
C21 Fe2 C22 41.2(3) . . ?
C18 Fe2 C22 40.3(3) . . ?
C26 Fe2 C22 123.6(3) . . ?
C24 Fe2 C22 122.0(3) . . ?
C20 Fe2 C19 40.5(3) . . ?
C21 Fe2 C19 68.3(3) . . ?
C18 Fe2 C19 40.1(3) . . ?
C26 Fe2 C19 157.5(3) . . ?
C24 Fe2 C19 123.7(3) . . ?
C22 Fe2 C19 68.6(3) . . ?
C20 Fe2 C25 158.3(3) . . ?
C21 Fe2 C25 122.5(3) . . ?
C18 Fe2 C25 124.3(3) . . ?
C26 Fe2 C25 41.1(2) . . ?
C24 Fe2 C25 40.4(2) . . ?
C22 Fe2 C25 107.3(3) . . ?
C19 Fe2 C25 159.9(3) . . ?
C20 Fe2 C23 123.8(3) . . ?
C21 Fe2 C23 160.2(3) . . ?
C18 Fe2 C23 122.6(3) . . ?
C26 Fe2 C23 68.5(2) . . ?
C24 Fe2 C23 40.1(2) . . ?
C22 Fe2 C23 157.3(3) . . ?
C19 Fe2 C23 107.7(3) . . ?
C25 Fe2 C23 68.0(3) . . ?
C20 Fe2 C27 107.3(2) . . ?
C21 Fe2 C27 123.4(3) . . ?
C18 Fe2 C27 157.7(3) . . ?
C26 Fe2 C27 40.8(2) . . ?
C24 Fe2 C27 68.3(2) . . ?
C22 Fe2 C27 160.3(3) . . ?
C19 Fe2 C27 121.8(3) . . ?
C25 Fe2 C27 68.7(2) . . ?
C23 Fe2 C27 40.9(2) . . ?
C35 N1 C39 115.2(5) . . ?
C35 N1 Cd1 119.0(4) . . ?
C39 N1 Cd1 125.3(4) . . ?
C43 N2 C47 116.7(5) . . ?
C43 N2 Cd1 117.9(4) . 1_545 ?
C47 N2 Cd1 124.5(4) . 1_545 ?
C17 O1 Cd1 92.7(3) . . ?
C17 O2 Cd1 89.0(3) . . ?
C34 O3 Cd1 134.4(4) . . ?
C34 O4 Cd1 121.4(4) . 2_676 ?
C5 C1 C2 108.4(8) . . ?
C5 C1 Fe1 70.5(4) . . ?
C2 C1 Fe1 69.7(5) . . ?
C1 C2 C3 106.7(8) . . ?
C1 C2 Fe1 69.8(4) . . ?
C3 C2 Fe1 69.0(5) . . ?
C4 C3 C2 108.5(8) . . ?
C4 C3 Fe1 70.5(4) . . ?
C2 C3 Fe1 69.9(5) . . ?
C3 C4 C5 108.0(8) . . ?
C3 C4 Fe1 69.4(4) . . ?
C5 C4 Fe1 70.3(4) . . ?
C1 C5 C4 108.5(7) . . ?
C1 C5 Fe1 69.6(4) . . ?
C4 C5 Fe1 69.6(4) . . ?
C7 C6 C10 108.1(6) . . ?
C7 C6 Fe1 69.2(4) . . ?
C10 C6 Fe1 70.3(3) . . ?
C8 C7 C6 108.1(6) . . ?
C8 C7 Fe1 70.4(4) . . ?
C6 C7 Fe1 69.9(4) . . ?
C7 C8 C9 108.5(6) . . ?
C7 C8 Fe1 69.6(4) . . ?
C9 C8 Fe1 69.4(4) . . ?
C8 C9 C10 108.1(6) . . ?
C8 C9 Fe1 69.9(4) . . ?
C10 C9 Fe1 70.5(3) . . ?
C9 C10 C6 107.1(5) . . ?
C9 C10 C13 125.0(5) . . ?
C6 C10 C13 127.9(5) . . ?
C9 C10 Fe1 68.9(3) . . ?
C6 C10 Fe1 69.1(3) . . ?
C13 C10 Fe1 127.1(4) . . ?
C16 C11 C12 120.1(6) . . ?
C13 C12 C11 121.2(6) . . ?
C12 C13 C14 117.3(5) . . ?
C12 C13 C10 120.6(5) . . ?
C14 C13 C10 122.1(5) . . ?
C15 C14 C13 122.0(5) . . ?
C16 C15 C14 120.0(5) . . ?
C15 C16 C11 119.3(5) . . ?
C15 C16 C17 121.4(5) . . ?
C11 C16 C17 119.2(5) . . ?
O2 C17 O1 122.9(5) . . ?
O2 C17 C16 119.0(6) . . ?
O1 C17 C16 118.0(5) . . ?
O2 C17 Cd1 63.6(3) . . ?
O1 C17 Cd1 59.3(3) . . ?
C16 C17 Cd1 176.4(4) . . ?
C19 C18 C22 110.5(6) . . ?
C19 C18 Fe2 70.4(4) . . ?
C22 C18 Fe2 70.2(4) . . ?
C18 C19 C20 107.0(7) . . ?
C18 C19 Fe2 69.6(4) . . ?
C20 C19 Fe2 69.2(4) . . ?
C21 C20 C19 108.5(6) . . ?
C21 C20 Fe2 69.7(4) . . ?
C19 C20 Fe2 70.3(4) . . ?
C20 C21 C22 108.1(7) . . ?
C20 C21 Fe2 69.6(4) . . ?
C22 C21 Fe2 69.9(4) . . ?
C18 C22 C21 105.8(7) . . ?
C18 C22 Fe2 69.5(4) . . ?
C21 C22 Fe2 68.9(4) . . ?
C24 C23 C27 108.3(5) . . ?
C24 C23 Fe2 69.4(3) . . ?
C27 C23 Fe2 69.5(3) . . ?
C23 C24 C25 109.2(5) . . ?
C23 C24 Fe2 70.5(3) . . ?
C25 C24 Fe2 70.1(3) . . ?
C24 C25 C26 107.3(5) . . ?
C24 C25 Fe2 69.4(4) . . ?
C26 C25 Fe2 68.9(3) . . ?
C27 C26 C25 108.2(5) . . ?
C27 C26 Fe2 70.3(3) . . ?
C25 C26 Fe2 70.0(3) . . ?
C26 C27 C23 107.1(5) . . ?
C26 C27 C30 127.4(5) . . ?
C23 C27 C30 125.5(5) . . ?
C26 C27 Fe2 68.9(3) . . ?
C23 C27 Fe2 69.6(3) . . ?
C30 C27 Fe2 128.2(4) . . ?
C29 C28 C33 120.4(5) . . ?
C30 C29 C28 121.2(5) . . ?
C29 C30 C31 118.3(5) . . ?
C29 C30 C27 122.3(5) . . ?
C31 C30 C27 119.4(5) . . ?
C32 C31 C30 120.4(5) . . ?
C33 C32 C31 121.2(6) . . ?
C32 C33 C28 118.4(5) . . ?
C32 C33 C34 120.1(5) . . ?
C28 C33 C34 121.5(5) . . ?
O3 C34 O4 124.2(5) . . ?
O3 C34 C33 120.4(5) . . ?
O4 C34 C33 115.4(5) . . ?
N1 C35 C36 124.2(6) . . ?
C37 C36 C35 120.4(6) . . ?
C36 C37 C38 115.6(6) . . ?
C36 C37 C40 123.0(7) . . ?
C38 C37 C40 121.3(6) . . ?
C39 C38 C37 120.3(6) . . ?
N1 C39 C38 124.3(6) . . ?
C41 C40 C37 110.2(6) . . ?
C40 C41 C42 113.9(6) . . ?
C45 C42 C41 109.2(5) . . ?
N2 C43 C44 124.5(6) . . ?
C43 C44 C45 119.1(7) . . ?
C44 C45 C46 117.2(6) . . ?
C44 C45 C42 120.5(7) . . ?
C46 C45 C42 122.2(7) . . ?
C47 C46 C45 120.7(6) . . ?
N2 C47 C46 121.8(6) . . ?

loop_
_geom_bond_atom_site_label_1
_geom_bond_atom_site_label_2
_geom_bond_distance
_geom_bond_site_symmetry_2
_geom_bond_publ_flag
Cd1 O4 2.188(4) 2_676 ?
Cd1 N2 2.266(4) 1_565 ?
Cd1 O3 2.314(4) . ?
Cd1 O1 2.329(4) . ?
Cd1 N1 2.410(5) . ?
Cd1 O2 2.425(4) . ?
Cd1 C17 2.706(6) . ?
Fe1 C7 2.019(7) . ?
Fe1 C9 2.023(6) . ?
Fe1 C3 2.025(7) . ?
Fe1 C6 2.029(6) . ?
Fe1 C8 2.029(7) . ?
Fe1 C2 2.037(8) . ?
Fe1 C1 2.037(8) . ?
Fe1 C4 2.039(7) . ?
Fe1 C10 2.044(5) . ?
Fe1 C5 2.049(7) . ?
Fe2 C20 2.022(6) . ?
Fe2 C21 2.023(6) . ?
Fe2 C18 2.027(6) . ?
Fe2 C26 2.026(6) . ?
Fe2 C24 2.032(6) . ?
Fe2 C22 2.036(6) . ?
Fe2 C19 2.037(7) . ?
Fe2 C25 2.041(6) . ?
Fe2 C23 2.046(6) . ?
Fe2 C27 2.046(5) . ?
N1 C35 1.324(7) . ?
N1 C39 1.327(7) . ?
N2 C43 1.335(7) . ?
N2 C47 1.339(7) . ?
N2 Cd1 2.266(4) 1_545 ?
O1 C17 1.273(7) . ?
O2 C17 1.246(7) . ?
O3 C34 1.239(6) . ?
O4 C34 1.254(7) . ?
O4 Cd1 2.188(4) 2_676 ?
O5 C48 1.245(14) . ?
C1 C5 1.397(9) . ?
C1 C2 1.411(12) . ?
C2 C3 1.424(13) . ?
C3 C4 1.393(11) . ?
C4 C5 1.403(10) . ?
C6 C7 1.412(8) . ?
C6 C10 1.412(8) . ?
C7 C8 1.385(9) . ?
C8 C9 1.407(9) . ?
C9 C10 1.413(8) . ?
C10 C13 1.470(8) . ?
C11 C16 1.378(8) . ?
C11 C12 1.391(8) . ?
C12 C13 1.375(7) . ?
C13 C14 1.384(7) . ?
C14 C15 1.379(7) . ?
C15 C16 1.364(7) . ?
C16 C17 1.504(8) . ?
C18 C19 1.392(10) . ?
C18 C22 1.400(10) . ?
C19 C20 1.404(9) . ?
C20 C21 1.403(10) . ?
C21 C22 1.429(9) . ?
C23 C24 1.397(8) . ?
C23 C27 1.429(7) . ?
C24 C25 1.408(9) . ?
C25 C26 1.429(7) . ?
C26 C27 1.419(8) . ?
C27 C30 1.481(7) . ?
C28 C29 1.380(7) . ?
C28 C33 1.396(8) . ?
C29 C30 1.376(7) . ?
C30 C31 1.392(8) . ?
C31 C32 1.383(8) . ?
C32 C33 1.372(7) . ?
C33 C34 1.503(7) . ?
C35 C36 1.371(9) . ?
C36 C37 1.358(9) . ?
C37 C38 1.393(9) . ?
C37 C40 1.515(9) . ?
C38 C39 1.352(8) . ?
C40 C41 1.501(8) . ?
C41 C42 1.537(9) . ?
C42 C45 1.519(8) . ?
C43 C44 1.359(8) . ?
C44 C45 1.366(9) . ?
C45 C46 1.385(9) . ?
C46 C47 1.366(8) . ?

loop_
_geom_torsion_atom_site_label_1
_geom_torsion_atom_site_label_2
_geom_torsion_atom_site_label_3
_geom_torsion_atom_site_label_4
_geom_torsion
_geom_torsion_site_symmetry_1
_geom_torsion_site_symmetry_2
_geom_torsion_site_symmetry_3
_geom_torsion_site_symmetry_4
_geom_torsion_publ_flag
O4 Cd1 N1 C35 54.8(5) 2_676 . . . ?
N2 Cd1 N1 C35 -59.9(5) 1_565 . . . ?
O3 Cd1 N1 C35 -105.2(12) . . . . ?
O1 Cd1 N1 C35 148.2(5) . . . . ?
O2 Cd1 N1 C35 -156.7(5) . . . . ?
C17 Cd1 N1 C35 176.0(5) . . . . ?
O4 Cd1 N1 C39 -116.5(5) 2_676 . . . ?
N2 Cd1 N1 C39 128.8(5) 1_565 . . . ?
O3 Cd1 N1 C39 83.5(13) . . . . ?
O1 Cd1 N1 C39 -23.1(5) . . . . ?
O2 Cd1 N1 C39 32.0(5) . . . . ?
C17 Cd1 N1 C39 4.7(5) . . . . ?
O4 Cd1 O1 C17 167.2(4) 2_676 . . . ?
N2 Cd1 O1 C17 -5.1(6) 1_565 . . . ?
O3 Cd1 O1 C17 -89.6(4) . . . . ?
N1 Cd1 O1 C17 82.9(4) . . . . ?
O2 Cd1 O1 C17 -0.1(3) . . . . ?
O4 Cd1 O2 C17 -23.6(5) 2_676 . . . ?
N2 Cd1 O2 C17 177.7(3) 1_565 . . . ?
O3 Cd1 O2 C17 90.3(3) . . . . ?
O1 Cd1 O2 C17 0.1(3) . . . . ?
N1 Cd1 O2 C17 -95.8(3) . . . . ?
O4 Cd1 O3 C34 -110.0(5) 2_676 . . . ?
N2 Cd1 O3 C34 4.3(5) 1_565 . . . ?
O1 Cd1 O3 C34 156.3(5) . . . . ?
N1 Cd1 O3 C34 49.6(14) . . . . ?
O2 Cd1 O3 C34 100.9(5) . . . . ?
C17 Cd1 O3 C34 128.3(5) . . . . ?
C7 Fe1 C1 C5 -162.3(7) . . . . ?
C9 Fe1 C1 C5 75.7(5) . . . . ?
C3 Fe1 C1 C5 -80.5(5) . . . . ?
C6 Fe1 C1 C5 160.9(4) . . . . ?
C8 Fe1 C1 C5 39.9(11) . . . . ?
C2 Fe1 C1 C5 -119.2(7) . . . . ?
C4 Fe1 C1 C5 -37.1(5) . . . . ?
C10 Fe1 C1 C5 118.3(5) . . . . ?
C7 Fe1 C1 C2 -43.1(11) . . . . ?
C9 Fe1 C1 C2 -165.2(5) . . . . ?
C3 Fe1 C1 C2 38.6(5) . . . . ?
C6 Fe1 C1 C2 -79.9(6) . . . . ?
C8 Fe1 C1 C2 159.0(8) . . . . ?
C4 Fe1 C1 C2 82.1(6) . . . . ?
C10 Fe1 C1 C2 -122.5(6) . . . . ?
C5 Fe1 C1 C2 119.2(7) . . . . ?
C5 C1 C2 C3 0.7(9) . . . . ?
Fe1 C1 C2 C3 -59.4(6) . . . . ?
C5 C1 C2 Fe1 60.1(5) . . . . ?
C7 Fe1 C2 C1 163.4(4) . . . . ?
C9 Fe1 C2 C1 40.9(12) . . . . ?
C3 Fe1 C2 C1 -118.1(7) . . . . ?
C6 Fe1 C2 C1 120.2(5) . . . . ?
C8 Fe1 C2 C1 -161.1(7) . . . . ?
C4 Fe1 C2 C1 -80.8(5) . . . . ?
C10 Fe1 C2 C1 77.7(6) . . . . ?
C5 Fe1 C2 C1 -37.3(5) . . . . ?
C7 Fe1 C2 C3 -78.5(6) . . . . ?
C9 Fe1 C2 C3 159.0(9) . . . . ?
C6 Fe1 C2 C3 -121.8(5) . . . . ?
C8 Fe1 C2 C3 -43.0(11) . . . . ?
C1 Fe1 C2 C3 118.1(7) . . . . ?
C4 Fe1 C2 C3 37.3(5) . . . . ?
C10 Fe1 C2 C3 -164.2(5) . . . . ?
C5 Fe1 C2 C3 80.7(5) . . . . ?
C1 C2 C3 C4 -0.4(9) . . . . ?
Fe1 C2 C3 C4 -60.2(6) . . . . ?
C1 C2 C3 Fe1 59.8(5) . . . . ?
C7 Fe1 C3 C4 -120.3(6) . . . . ?
C9 Fe1 C3 C4 -44.4(11) . . . . ?
C6 Fe1 C3 C4 -161.9(5) . . . . ?
C8 Fe1 C3 C4 -78.6(6) . . . . ?
C2 Fe1 C3 C4 119.1(8) . . . . ?
C1 Fe1 C3 C4 81.0(6) . . . . ?
C10 Fe1 C3 C4 165.4(9) . . . . ?
C5 Fe1 C3 C4 37.6(5) . . . . ?
C7 Fe1 C3 C2 120.6(6) . . . . ?
C9 Fe1 C3 C2 -163.5(8) . . . . ?
C6 Fe1 C3 C2 78.9(6) . . . . ?
C8 Fe1 C3 C2 162.3(5) . . . . ?
C1 Fe1 C3 C2 -38.2(5) . . . . ?
C4 Fe1 C3 C2 -119.1(8) . . . . ?
C10 Fe1 C3 C2 46.2(14) . . . . ?
C5 Fe1 C3 C2 -81.5(6) . . . . ?
C2 C3 C4 C5 -0.1(9) . . . . ?
Fe1 C3 C4 C5 -60.0(5) . . . . ?
C2 C3 C4 Fe1 59.9(6) . . . . ?
C7 Fe1 C4 C3 78.1(7) . . . . ?
C9 Fe1 C4 C3 160.5(6) . . . . ?
C6 Fe1 C4 C3 48.7(12) . . . . ?
C8 Fe1 C4 C3 118.7(6) . . . . ?
C2 Fe1 C4 C3 -38.1(6) . . . . ?
C1 Fe1 C4 C3 -82.0(6) . . . . ?
C10 Fe1 C4 C3 -168.6(7) . . . . ?
C5 Fe1 C4 C3 -119.0(8) . . . . ?
C7 Fe1 C4 C5 -162.9(5) . . . . ?
C9 Fe1 C4 C5 -80.5(5) . . . . ?
C3 Fe1 C4 C5 119.0(8) . . . . ?
C6 Fe1 C4 C5 167.7(7) . . . . ?
C8 Fe1 C4 C5 -122.3(5) . . . . ?
C2 Fe1 C4 C5 80.8(6) . . . . ?
C1 Fe1 C4 C5 37.0(5) . . . . ?
C10 Fe1 C4 C5 -49.7(10) . . . . ?
C2 C1 C5 C4 -0.8(8) . . . . ?
Fe1 C1 C5 C4 58.8(5) . . . . ?
C2 C1 C5 Fe1 -59.7(5) . . . . ?
C3 C4 C5 C1 0.6(9) . . . . ?
Fe1 C4 C5 C1 -58.8(5) . . . . ?
C3 C4 C5 Fe1 59.4(5) . . . . ?
C7 Fe1 C5 C1 163.0(8) . . . . ?
C9 Fe1 C5 C1 -122.8(5) . . . . ?
C3 Fe1 C5 C1 82.4(6) . . . . ?
C6 Fe1 C5 C1 -48.5(10) . . . . ?
C8 Fe1 C5 C1 -164.6(5) . . . . ?
C2 Fe1 C5 C1 37.8(5) . . . . ?
C4 Fe1 C5 C1 120.0(7) . . . . ?
C10 Fe1 C5 C1 -80.9(5) . . . . ?
C7 Fe1 C5 C4 43.0(10) . . . . ?
C9 Fe1 C5 C4 117.2(5) . . . . ?
C3 Fe1 C5 C4 -37.6(5) . . . . ?
C6 Fe1 C5 C4 -168.5(7) . . . . ?
C8 Fe1 C5 C4 75.5(6) . . . . ?
C2 Fe1 C5 C4 -82.2(6) . . . . ?
C1 Fe1 C5 C4 -120.0(7) . . . . ?
C10 Fe1 C5 C4 159.1(4) . . . . ?
C9 Fe1 C6 C7 -81.4(4) . . . . ?
C3 Fe1 C6 C7 75.5(6) . . . . ?
C8 Fe1 C6 C7 -37.5(4) . . . . ?
C2 Fe1 C6 C7 118.6(6) . . . . ?
C1 Fe1 C6 C7 161.3(5) . . . . ?
C4 Fe1 C6 C7 39.2(10) . . . . ?
C10 Fe1 C6 C7 -119.2(5) . . . . ?
C5 Fe1 C6 C7 -163.1(7) . . . . ?
C7 Fe1 C6 C10 119.2(5) . . . . ?
C9 Fe1 C6 C10 37.8(3) . . . . ?
C3 Fe1 C6 C10 -165.2(5) . . . . ?
C8 Fe1 C6 C10 81.8(4) . . . . ?
C2 Fe1 C6 C10 -122.1(5) . . . . ?
C1 Fe1 C6 C10 -79.4(5) . . . . ?
C4 Fe1 C6 C10 158.5(8) . . . . ?
C5 Fe1 C6 C10 -43.9(9) . . . . ?
C10 C6 C7 C8 0.5(7) . . . . ?
Fe1 C6 C7 C8 60.3(5) . . . . ?
C10 C6 C7 Fe1 -59.8(4) . . . . ?
C9 Fe1 C7 C8 -37.4(4) . . . . ?
C3 Fe1 C7 C8 117.3(5) . . . . ?
C6 Fe1 C7 C8 -118.8(5) . . . . ?
C2 Fe1 C7 C8 159.7(5) . . . . ?
C1 Fe1 C7 C8 -168.2(8) . . . . ?
C4 Fe1 C7 C8 75.9(5) . . . . ?
C10 Fe1 C7 C8 -81.2(4) . . . . ?
C5 Fe1 C7 C8 44.4(9) . . . . ?
C9 Fe1 C7 C6 81.5(4) . . . . ?
C3 Fe1 C7 C6 -123.9(5) . . . . ?
C8 Fe1 C7 C6 118.8(5) . . . . ?
C2 Fe1 C7 C6 -81.4(5) . . . . ?
C1 Fe1 C7 C6 -49.4(10) . . . . ?
C4 Fe1 C7 C6 -165.3(4) . . . . ?
C10 Fe1 C7 C6 37.6(3) . . . . ?
C5 Fe1 C7 C6 163.2(7) . . . . ?
C6 C7 C8 C9 -1.3(8) . . . . ?
Fe1 C7 C8 C9 58.7(5) . . . . ?
C6 C7 C8 Fe1 -60.0(5) . . . . ?
C9 Fe1 C8 C7 120.1(6) . . . . ?
C3 Fe1 C8 C7 -80.6(5) . . . . ?
C6 Fe1 C8 C7 38.2(4) . . . . ?
C2 Fe1 C8 C7 -49.2(10) . . . . ?
C1 Fe1 C8 C7 168.2(8) . . . . ?
C4 Fe1 C8 C7 -121.8(4) . . . . ?
C10 Fe1 C8 C7 82.1(4) . . . . ?
C5 Fe1 C8 C7 -162.4(4) . . . . ?
C7 Fe1 C8 C9 -120.1(6) . . . . ?
C3 Fe1 C8 C9 159.3(5) . . . . ?
C6 Fe1 C8 C9 -81.9(4) . . . . ?
C2 Fe1 C8 C9 -169.3(8) . . . . ?
C1 Fe1 C8 C9 48.1(10) . . . . ?
C4 Fe1 C8 C9 118.1(5) . . . . ?
C10 Fe1 C8 C9 -38.0(4) . . . . ?
C5 Fe1 C8 C9 77.5(5) . . . . ?
C7 C8 C9 C10 1.7(8) . . . . ?
Fe1 C8 C9 C10 60.5(4) . . . . ?
C7 C8 C9 Fe1 -58.8(5) . . . . ?
C7 Fe1 C9 C8 36.8(4) . . . . ?
C3 Fe1 C9 C8 -47.8(10) . . . . ?
C6 Fe1 C9 C8 80.9(5) . . . . ?
C2 Fe1 C9 C8 167.3(9) . . . . ?
C1 Fe1 C9 C8 -161.8(5) . . . . ?
C4 Fe1 C9 C8 -79.3(5) . . . . ?
C10 Fe1 C9 C8 118.7(6) . . . . ?
C5 Fe1 C9 C8 -121.1(5) . . . . ?
C7 Fe1 C9 C10 -81.9(4) . . . . ?
C3 Fe1 C9 C10 -166.5(7) . . . . ?
C6 Fe1 C9 C10 -37.7(4) . . . . ?
C8 Fe1 C9 C10 -118.7(6) . . . . ?
C2 Fe1 C9 C10 48.6(12) . . . . ?
C1 Fe1 C9 C10 79.5(5) . . . . ?
C4 Fe1 C9 C10 162.0(4) . . . . ?
C5 Fe1 C9 C10 120.2(4) . . . . ?
C8 C9 C10 C6 -1.4(7) . . . . ?
Fe1 C9 C10 C6 58.7(4) . . . . ?
C8 C9 C10 C13 178.6(6) . . . . ?
Fe1 C9 C10 C13 -121.3(5) . . . . ?
C8 C9 C10 Fe1 -60.1(5) . . . . ?
C7 C6 C10 C9 0.6(7) . . . . ?
Fe1 C6 C10 C9 -58.6(4) . . . . ?
C7 C6 C10 C13 -179.4(5) . . . . ?
Fe1 C6 C10 C13 121.4(6) . . . . ?
C7 C6 C10 Fe1 59.1(4) . . . . ?
C7 Fe1 C10 C9 81.2(4) . . . . ?
C3 Fe1 C10 C9 161.8(11) . . . . ?
C6 Fe1 C10 C9 119.0(5) . . . . ?
C8 Fe1 C10 C9 38.0(4) . . . . ?
C2 Fe1 C10 C9 -162.7(5) . . . . ?
C1 Fe1 C10 C9 -120.5(5) . . . . ?
C4 Fe1 C10 C9 -42.6(9) . . . . ?
C5 Fe1 C10 C9 -78.3(5) . . . . ?
C7 Fe1 C10 C6 -37.8(4) . . . . ?
C9 Fe1 C10 C6 -119.0(5) . . . . ?
C3 Fe1 C10 C6 42.8(13) . . . . ?
C8 Fe1 C10 C6 -81.0(4) . . . . ?
C2 Fe1 C10 C6 78.3(5) . . . . ?
C1 Fe1 C10 C6 120.5(4) . . . . ?
C4 Fe1 C10 C6 -161.6(7) . . . . ?
C5 Fe1 C10 C6 162.7(4) . . . . ?
C7 Fe1 C10 C13 -160.2(6) . . . . ?
C9 Fe1 C10 C13 118.6(7) . . . . ?
C3 Fe1 C10 C13 -79.7(13) . . . . ?
C6 Fe1 C10 C13 -122.4(6) . . . . ?
C8 Fe1 C10 C13 156.6(6) . . . . ?
C2 Fe1 C10 C13 -44.1(7) . . . . ?
C1 Fe1 C10 C13 -1.9(6) . . . . ?
C4 Fe1 C10 C13 75.9(9) . . . . ?
C5 Fe1 C10 C13 40.3(6) . . . . ?
C16 C11 C12 C13 -2.3(10) . . . . ?
C11 C12 C13 C14 0.9(9) . . . . ?
C11 C12 C13 C10 177.7(6) . . . . ?
C9 C10 C13 C12 167.2(6) . . . . ?
C6 C10 C13 C12 -12.8(9) . . . . ?
Fe1 C10 C13 C12 78.5(7) . . . . ?
C9 C10 C13 C14 -16.1(9) . . . . ?
C6 C10 C13 C14 163.8(6) . . . . ?
Fe1 C10 C13 C14 -104.9(6) . . . . ?
C12 C13 C14 C15 0.1(9) . . . . ?
C10 C13 C14 C15 -176.7(5) . . . . ?
C13 C14 C15 C16 0.4(9) . . . . ?
C14 C15 C16 C11 -1.9(9) . . . . ?
C14 C15 C16 C17 176.7(5) . . . . ?
C12 C11 C16 C15 2.8(9) . . . . ?
C12 C11 C16 C17 -175.8(6) . . . . ?
Cd1 O2 C17 O1 -0.1(6) . . . . ?
Cd1 O2 C17 C16 177.2(5) . . . . ?
Cd1 O1 C17 O2 0.1(6) . . . . ?
Cd1 O1 C17 C16 -177.3(4) . . . . ?
C15 C16 C17 O2 -168.6(5) . . . . ?
C11 C16 C17 O2 9.9(8) . . . . ?
C15 C16 C17 O1 8.9(8) . . . . ?
C11 C16 C17 O1 -172.6(6) . . . . ?
C15 C16 C17 Cd1 -32(7) . . . . ?
C11 C16 C17 Cd1 146(7) . . . . ?
O4 Cd1 C17 O2 165.2(3) 2_676 . . . ?
N2 Cd1 C17 O2 -2.7(4) 1_565 . . . ?
O3 Cd1 C17 O2 -89.5(3) . . . . ?
O1 Cd1 C17 O2 -179.9(6) . . . . ?
N1 Cd1 C17 O2 82.8(3) . . . . ?
O4 Cd1 C17 O1 -14.9(4) 2_676 . . . ?
N2 Cd1 C17 O1 177.1(3) 1_565 . . . ?
O3 Cd1 C17 O1 90.3(4) . . . . ?
N1 Cd1 C17 O1 -97.3(4) . . . . ?
O2 Cd1 C17 O1 179.9(6) . . . . ?
O4 Cd1 C17 C16 28(7) 2_676 . . . ?
N2 Cd1 C17 C16 -140(7) 1_565 . . . ?
O3 Cd1 C17 C16 133(7) . . . . ?
O1 Cd1 C17 C16 43(7) . . . . ?
N1 Cd1 C17 C16 -55(7) . . . . ?
O2 Cd1 C17 C16 -138(7) . . . . ?
C20 Fe2 C18 C19 -38.2(4) . . . . ?
C21 Fe2 C18 C19 -82.3(5) . . . . ?
C26 Fe2 C18 C19 -161.1(7) . . . . ?
C24 Fe2 C18 C19 120.6(4) . . . . ?
C22 Fe2 C18 C19 -121.6(6) . . . . ?
C25 Fe2 C18 C19 162.7(4) . . . . ?
C23 Fe2 C18 C19 78.5(5) . . . . ?
C27 Fe2 C18 C19 42.2(8) . . . . ?
C20 Fe2 C18 C22 83.4(5) . . . . ?
C21 Fe2 C18 C22 39.4(5) . . . . ?
C26 Fe2 C18 C22 -39.5(10) . . . . ?
C24 Fe2 C18 C22 -117.8(5) . . . . ?
C19 Fe2 C18 C22 121.6(6) . . . . ?
C25 Fe2 C18 C22 -75.7(5) . . . . ?
C23 Fe2 C18 C22 -159.8(4) . . . . ?
C27 Fe2 C18 C22 163.9(6) . . . . ?
C22 C18 C19 C20 0.5(8) . . . . ?
Fe2 C18 C19 C20 59.3(5) . . . . ?
C22 C18 C19 Fe2 -58.8(5) . . . . ?
C20 Fe2 C19 C18 118.4(7) . . . . ?
C21 Fe2 C19 C18 80.8(5) . . . . ?
C26 Fe2 C19 C18 163.6(6) . . . . ?
C24 Fe2 C19 C18 -78.7(5) . . . . ?
C22 Fe2 C19 C18 36.3(4) . . . . ?
C25 Fe2 C19 C18 -45.5(10) . . . . ?
C23 Fe2 C19 C18 -119.9(4) . . . . ?
C27 Fe2 C19 C18 -162.5(4) . . . . ?
C21 Fe2 C19 C20 -37.6(4) . . . . ?
C18 Fe2 C19 C20 -118.4(7) . . . . ?
C26 Fe2 C19 C20 45.3(9) . . . . ?
C24 Fe2 C19 C20 162.9(4) . . . . ?
C22 Fe2 C19 C20 -82.1(5) . . . . ?
C25 Fe2 C19 C20 -163.9(7) . . . . ?
C23 Fe2 C19 C20 121.7(4) . . . . ?
C27 Fe2 C19 C20 79.1(5) . . . . ?
C18 C19 C20 C21 -0.1(8) . . . . ?
Fe2 C19 C20 C21 59.5(5) . . . . ?
C18 C19 C20 Fe2 -59.6(5) . . . . ?
C18 Fe2 C20 C21 -81.6(5) . . . . ?
C26 Fe2 C20 C21 79.2(5) . . . . ?
C24 Fe2 C20 C21 -164.5(6) . . . . ?
C22 Fe2 C20 C21 -38.0(4) . . . . ?
C19 Fe2 C20 C21 -119.4(6) . . . . ?
C25 Fe2 C20 C21 45.7(9) . . . . ?
C23 Fe2 C20 C21 163.3(4) . . . . ?
C27 Fe2 C20 C21 121.5(4) . . . . ?
C21 Fe2 C20 C19 119.4(6) . . . . ?
C18 Fe2 C20 C19 37.8(4) . . . . ?
C26 Fe2 C20 C19 -161.4(4) . . . . ?
C24 Fe2 C20 C19 -45.1(9) . . . . ?
C22 Fe2 C20 C19 81.4(5) . . . . ?
C25 Fe2 C20 C19 165.1(6) . . . . ?
C23 Fe2 C20 C19 -77.3(5) . . . . ?
C27 Fe2 C20 C19 -119.1(4) . . . . ?
C19 C20 C21 C22 -0.4(8) . . . . ?
Fe2 C20 C21 C22 59.5(5) . . . . ?
C19 C20 C21 Fe2 -59.9(5) . . . . ?
C18 Fe2 C21 C20 80.8(5) . . . . ?
C26 Fe2 C21 C20 -119.1(4) . . . . ?
C24 Fe2 C21 C20 165.5(6) . . . . ?
C22 Fe2 C21 C20 119.3(6) . . . . ?
C19 Fe2 C21 C20 37.5(4) . . . . ?
C25 Fe2 C21 C20 -161.7(4) . . . . ?
C23 Fe2 C21 C20 -44.6(10) . . . . ?
C27 Fe2 C21 C20 -77.2(5) . . . . ?
C20 Fe2 C21 C22 -119.3(6) . . . . ?
C18 Fe2 C21 C22 -38.5(5) . . . . ?
C26 Fe2 C21 C22 121.5(5) . . . . ?
C24 Fe2 C21 C22 46.2(9) . . . . ?
C19 Fe2 C21 C22 -81.8(5) . . . . ?
C25 Fe2 C21 C22 79.0(5) . . . . ?
C23 Fe2 C21 C22 -163.9(7) . . . . ?
C27 Fe2 C21 C22 163.5(4) . . . . ?
C19 C18 C22 C21 -0.8(8) . . . . ?
Fe2 C18 C22 C21 -59.7(5) . . . . ?
C19 C18 C22 Fe2 58.9(5) . . . . ?
C20 C21 C22 C18 0.7(8) . . . . ?
Fe2 C21 C22 C18 60.1(5) . . . . ?
C20 C21 C22 Fe2 -59.3(5) . . . . ?
C20 Fe2 C22 C18 -79.6(5) . . . . ?
C21 Fe2 C22 C18 -117.1(7) . . . . ?
C26 Fe2 C22 C18 165.3(4) . . . . ?
C24 Fe2 C22 C18 81.2(5) . . . . ?
C19 Fe2 C22 C18 -36.1(4) . . . . ?
C25 Fe2 C22 C18 123.0(5) . . . . ?
C23 Fe2 C22 C18 48.8(10) . . . . ?
C27 Fe2 C22 C18 -161.8(7) . . . . ?
C20 Fe2 C22 C21 37.5(4) . . . . ?
C18 Fe2 C22 C21 117.1(7) . . . . ?
C26 Fe2 C22 C21 -77.6(5) . . . . ?
C24 Fe2 C22 C21 -161.7(5) . . . . ?
C19 Fe2 C22 C21 81.0(5) . . . . ?
C25 Fe2 C22 C21 -119.9(5) . . . . ?
C23 Fe2 C22 C21 165.9(6) . . . . ?
C27 Fe2 C22 C21 -44.7(10) . . . . ?
C20 Fe2 C23 C24 163.4(4) . . . . ?
C21 Fe2 C23 C24 -163.2(8) . . . . ?
C18 Fe2 C23 C24 80.3(5) . . . . ?
C26 Fe2 C23 C24 -81.8(4) . . . . ?
C22 Fe2 C23 C24 45.0(9) . . . . ?
C19 Fe2 C23 C24 121.7(4) . . . . ?
C25 Fe2 C23 C24 -37.3(3) . . . . ?
C27 Fe2 C23 C24 -119.8(5) . . . . ?
C20 Fe2 C23 C27 -76.8(4) . . . . ?
C21 Fe2 C23 C27 -43.5(9) . . . . ?
C18 Fe2 C23 C27 -159.9(4) . . . . ?
C26 Fe2 C23 C27 38.0(3) . . . . ?
C24 Fe2 C23 C27 119.8(5) . . . . ?
C22 Fe2 C23 C27 164.8(7) . . . . ?
C19 Fe2 C23 C27 -118.5(4) . . . . ?
C25 Fe2 C23 C27 82.5(4) . . . . ?
C27 C23 C24 C25 0.8(7) . . . . ?
Fe2 C23 C24 C25 59.7(4) . . . . ?
C27 C23 C24 Fe2 -58.9(4) . . . . ?
C20 Fe2 C24 C23 -43.4(8) . . . . ?
C21 Fe2 C24 C23 164.7(6) . . . . ?
C18 Fe2 C24 C23 -118.8(4) . . . . ?
C26 Fe2 C24 C23 81.7(4) . . . . ?
C22 Fe2 C24 C23 -161.2(4) . . . . ?
C19 Fe2 C24 C23 -77.0(4) . . . . ?
C25 Fe2 C24 C23 119.9(5) . . . . ?
C27 Fe2 C24 C23 37.7(3) . . . . ?
C20 Fe2 C24 C25 -163.3(7) . . . . ?
C21 Fe2 C24 C25 44.8(8) . . . . ?
C18 Fe2 C24 C25 121.3(4) . . . . ?
C26 Fe2 C24 C25 -38.2(3) . . . . ?
C22 Fe2 C24 C25 78.9(4) . . . . ?
C19 Fe2 C24 C25 163.1(4) . . . . ?
C23 Fe2 C24 C25 -119.9(5) . . . . ?
C27 Fe2 C24 C25 -82.2(4) . . . . ?
C23 C24 C25 C26 -1.2(7) . . . . ?
Fe2 C24 C25 C26 58.7(4) . . . . ?
C23 C24 C25 Fe2 -59.9(4) . . . . ?
C20 Fe2 C25 C24 164.5(7) . . . . ?
C21 Fe2 C25 C24 -162.0(4) . . . . ?
C18 Fe2 C25 C24 -78.3(5) . . . . ?
C26 Fe2 C25 C24 119.0(5) . . . . ?
C22 Fe2 C25 C24 -119.4(4) . . . . ?
C19 Fe2 C25 C24 -44.6(9) . . . . ?
C23 Fe2 C25 C24 37.0(3) . . . . ?
C27 Fe2 C25 C24 81.1(4) . . . . ?
C20 Fe2 C25 C26 45.5(9) . . . . ?
C21 Fe2 C25 C26 79.0(4) . . . . ?
C18 Fe2 C25 C26 162.7(4) . . . . ?
C24 Fe2 C25 C26 -119.0(5) . . . . ?
C22 Fe2 C25 C26 121.6(4) . . . . ?
C19 Fe2 C25 C26 -163.6(7) . . . . ?
C23 Fe2 C25 C26 -82.0(4) . . . . ?
C27 Fe2 C25 C26 -37.9(3) . . . . ?
C24 C25 C26 C27 1.2(7) . . . . ?
Fe2 C25 C26 C27 60.2(4) . . . . ?
C24 C25 C26 Fe2 -59.0(4) . . . . ?
C20 Fe2 C26 C27 79.3(4) . . . . ?
C21 Fe2 C26 C27 121.3(4) . . . . ?
C18 Fe2 C26 C27 -166.7(7) . . . . ?
C24 Fe2 C26 C27 -81.3(3) . . . . ?
C22 Fe2 C26 C27 163.7(3) . . . . ?
C19 Fe2 C26 C27 46.4(8) . . . . ?
C25 Fe2 C26 C27 -118.9(5) . . . . ?
C23 Fe2 C26 C27 -38.1(3) . . . . ?
C20 Fe2 C26 C25 -161.9(4) . . . . ?
C21 Fe2 C26 C25 -119.8(4) . . . . ?
C18 Fe2 C26 C25 -47.8(9) . . . . ?
C24 Fe2 C26 C25 37.6(4) . . . . ?
C22 Fe2 C26 C25 -77.4(5) . . . . ?
C19 Fe2 C26 C25 165.2(7) . . . . ?
C23 Fe2 C26 C25 80.8(4) . . . . ?
C27 Fe2 C26 C25 118.9(5) . . . . ?
C25 C26 C27 C23 -0.7(6) . . . . ?
Fe2 C26 C27 C23 59.3(4) . . . . ?
C25 C26 C27 C30 177.4(5) . . . . ?
Fe2 C26 C27 C30 -122.6(5) . . . . ?
C25 C26 C27 Fe2 -60.0(4) . . . . ?
C24 C23 C27 C26 0.0(6) . . . . ?
Fe2 C23 C27 C26 -58.9(4) . . . . ?
C24 C23 C27 C30 -178.2(5) . . . . ?
Fe2 C23 C27 C30 123.0(5) . . . . ?
C24 C23 C27 Fe2 58.8(4) . . . . ?
C20 Fe2 C27 C26 -119.1(4) . . . . ?
C21 Fe2 C27 C26 -77.5(4) . . . . ?
C18 Fe2 C27 C26 168.4(6) . . . . ?
C24 Fe2 C27 C26 81.8(4) . . . . ?
C22 Fe2 C27 C26 -43.8(9) . . . . ?
C19 Fe2 C27 C26 -161.0(3) . . . . ?
C25 Fe2 C27 C26 38.2(3) . . . . ?
C23 Fe2 C27 C26 118.7(4) . . . . ?
C20 Fe2 C27 C23 122.1(4) . . . . ?
C21 Fe2 C27 C23 163.8(4) . . . . ?
C18 Fe2 C27 C23 49.6(8) . . . . ?
C26 Fe2 C27 C23 -118.7(4) . . . . ?
C24 Fe2 C27 C23 -36.9(4) . . . . ?
C22 Fe2 C27 C23 -162.5(8) . . . . ?
C19 Fe2 C27 C23 80.2(4) . . . . ?
C25 Fe2 C27 C23 -80.5(4) . . . . ?
C20 Fe2 C27 C30 2.5(6) . . . . ?
C21 Fe2 C27 C30 44.1(6) . . . . ?
C18 Fe2 C27 C30 -70.0(8) . . . . ?
C26 Fe2 C27 C30 121.6(6) . . . . ?
C24 Fe2 C27 C30 -156.6(6) . . . . ?
C22 Fe2 C27 C30 77.8(10) . . . . ?
C19 Fe2 C27 C30 -39.4(6) . . . . ?
C25 Fe2 C27 C30 159.8(6) . . . . ?
C23 Fe2 C27 C30 -119.7(7) . . . . ?
C33 C28 C29 C30 2.5(8) . . . . ?
C28 C29 C30 C31 -0.4(8) . . . . ?
C28 C29 C30 C27 -179.3(5) . . . . ?
C26 C27 C30 C29 38.3(8) . . . . ?
C23 C27 C30 C29 -143.9(6) . . . . ?
Fe2 C27 C30 C29 -53.1(8) . . . . ?
C26 C27 C30 C31 -140.6(6) . . . . ?
C23 C27 C30 C31 37.2(8) . . . . ?
Fe2 C27 C30 C31 128.0(5) . . . . ?
C29 C30 C31 C32 -1.7(9) . . . . ?
C27 C30 C31 C32 177.2(6) . . . . ?
C30 C31 C32 C33 1.7(10) . . . . ?
C31 C32 C33 C28 0.4(9) . . . . ?
C31 C32 C33 C34 -177.6(6) . . . . ?
C29 C28 C33 C32 -2.5(8) . . . . ?
C29 C28 C33 C34 175.5(5) . . . . ?
Cd1 O3 C34 O4 105.6(7) . . . . ?
Cd1 O3 C34 C33 -77.1(7) . . . . ?
Cd1 O4 C34 O3 -12.0(8) 2_676 . . . ?
Cd1 O4 C34 C33 170.5(4) 2_676 . . . ?
C32 C33 C34 O3 -168.6(6) . . . . ?
C28 C33 C34 O3 13.5(8) . . . . ?
C32 C33 C34 O4 8.9(8) . . . . ?
C28 C33 C34 O4 -169.0(5) . . . . ?
C39 N1 C35 C36 2.9(10) . . . . ?
Cd1 N1 C35 C36 -169.3(6) . . . . ?
N1 C35 C36 C37 -1.0(12) . . . . ?
C35 C36 C37 C38 -0.7(10) . . . . ?
C35 C36 C37 C40 175.5(6) . . . . ?
C36 C37 C38 C39 0.4(10) . . . . ?
C40 C37 C38 C39 -175.8(6) . . . . ?
C35 N1 C39 C38 -3.1(10) . . . . ?
Cd1 N1 C39 C38 168.5(5) . . . . ?
C37 C38 C39 N1 1.6(11) . . . . ?
C36 C37 C40 C41 -101.2(8) . . . . ?
C38 C37 C40 C41 74.8(9) . . . . ?
C37 C40 C41 C42 173.3(7) . . . . ?
C40 C41 C42 C45 168.3(7) . . . . ?
C47 N2 C43 C44 0.9(9) . . . . ?
Cd1 N2 C43 C44 -169.2(5) 1_545 . . . ?
N2 C43 C44 C45 -0.7(10) . . . . ?
C43 C44 C45 C46 0.1(9) . . . . ?
C43 C44 C45 C42 176.3(6) . . . . ?
C41 C42 C45 C44 -102.2(8) . . . . ?
C41 C42 C45 C46 73.8(9) . . . . ?
C44 C45 C46 C47 0.2(10) . . . . ?
C42 C45 C46 C47 -175.9(6) . . . . ?
C43 N2 C47 C46 -0.5(9) . . . . ?
Cd1 N2 C47 C46 168.8(5) 1_545 . . . ?
C45 C46 C47 N2 0.0(10) . . . . ?
